data_1513479
loop_
_publ_author_name
'Nagamoto, Yuuki'
'Yamaoka, Yousuke'
'Fujimura, Shun'
'Takemoto, Yoshiji'
'Takasu, Kiyosei'

_publ_section_title
;
 Synthesis of Functionalized Polycyclic Aromatic Compounds via a Formal [2
 + 2]-Cycloaddition.
;
_journal_issue 3
_journal_name_full 'Organic letters'
_journal_page_first 1008
_journal_page_last 1011
_journal_paper_doi 10.1021/ol403757e
_journal_volume 16
_journal_year 2014
_chemical_formula_moiety 'C31 H34 O3'
_chemical_formula_sum 'C31 H34 O3'
_chemical_formula_weight 454.61
_space_group_IT_number 2
_symmetry_cell_setting triclinic
_symmetry_Int_Tables_number 2
_symmetry_space_group_name_Hall '-P 1'
_symmetry_space_group_name_H-M 'P -1'
_atom_sites_solution_hydrogens geom
_atom_sites_solution_primary direct
_atom_sites_solution_secondary difmap
_cell_angle_alpha 107.112(11)
_cell_angle_beta 97.167(12)
_cell_angle_gamma 94.954(11)
_cell_formula_units_Z 2
_cell_length_a 9.904(5)
_cell_length_b 10.686(5)
_cell_length_c 12.143(6)
_cell_measurement_reflns_used 2765
_cell_measurement_temperature 296
_cell_measurement_theta_max 27.57
_cell_measurement_theta_min 3.05
_cell_volume 1208.3(10)
_computing_cell_refinement 'RAPID AUTO'
_computing_data_collection 'RAPID AUTO (Rigaku, ????)'
_computing_data_reduction 'RAPID AUTO'
_computing_molecular_graphics 'CrystalStructure 4.0'
_computing_publication_material 'CrystalStructure 4.0 (Rigaku, 2010)'
_computing_structure_refinement 'CRYSTALS (Carruthers, et al., 1999)'
_computing_structure_solution 'Il Milione (Burla, et al., 2007)'
_diffrn_ambient_temperature 296
_diffrn_detector_area_resol_mean 10.000
_diffrn_measured_fraction_theta_full 0.966
_diffrn_measured_fraction_theta_max 0.966
_diffrn_measurement_device_type 'Rigaku R-AXIS RAPID'
_diffrn_measurement_method \w
_diffrn_radiation_type 'Mo K\a'
_diffrn_radiation_wavelength 0.71075
_diffrn_reflns_av_R_equivalents 0.1580
_diffrn_reflns_limit_h_max 12
_diffrn_reflns_limit_h_min -12
_diffrn_reflns_limit_k_max 13
_diffrn_reflns_limit_k_min -13
_diffrn_reflns_limit_l_max 15
_diffrn_reflns_limit_l_min -15
_diffrn_reflns_number 11449
_diffrn_reflns_theta_full 27.48
_diffrn_reflns_theta_max 27.48
_diffrn_standards_number 0
_exptl_absorpt_coefficient_mu 0.079
_exptl_absorpt_correction_T_max 0.939
_exptl_absorpt_correction_T_min 0.112
_exptl_absorpt_correction_type multi-scan
_exptl_absorpt_process_details 'ABSCOR (Rigaku, 1995)'
_exptl_crystal_colour colorless
_exptl_crystal_density_diffrn 1.249
_exptl_crystal_density_method 'not measured'
_exptl_crystal_description prism
_exptl_crystal_F_000 488.00
_exptl_crystal_size_max 0.800
_exptl_crystal_size_mid 0.800
_exptl_crystal_size_min 0.800
_refine_diff_density_max 1.350
_refine_diff_density_min -0.956
_refine_ls_extinction_coef 105(89)
_refine_ls_extinction_method 'Larson (1970) Crystallographic Computing eq. 22'
_refine_ls_goodness_of_fit_ref 1.000
_refine_ls_hydrogen_treatment constr
_refine_ls_number_parameters 342
_refine_ls_number_reflns 5354
_refine_ls_R_factor_gt 0.1151
_refine_ls_shift/su_max 0.000
_refine_ls_structure_factor_coef F
_refine_ls_weighting_details 'w = 1/[0.0114Fo^2^ + 1.0000\s(Fo^2^)]'
_refine_ls_weighting_scheme calc
_refine_ls_wR_factor_ref 0.2080
_reflns_number_gt 2733
_reflns_number_total 5354
_reflns_threshold_expression F>2.0\s(F)
_cod_data_source_file ol403757e_si_004.cif
_cod_data_source_block nagamoto1022
_cod_original_cell_volume 1208.4(10)
_cod_database_code 1513479

loop_
_symmetry_equiv_pos_site_id
_symmetry_equiv_pos_as_xyz
1 +X,+Y,+Z
2 -X,-Y,-Z

loop_
_atom_site_label
_atom_site_type_symbol
_atom_site_fract_x
_atom_site_fract_y
_atom_site_fract_z
_atom_site_U_iso_or_equiv
_atom_site_adp_type
_atom_site_occupancy
_atom_site_symmetry_multiplicity
_atom_site_calc_flag
_atom_site_refinement_flags
O1 O 0.1075(3) 0.1693(3) 0.4340(3) 0.0259(8) Uani 1.0 2 d .
O2 O 0.1343(3) -0.0564(3) 0.7298(3) 0.0264(8) Uani 1.0 2 d .
O3 O 0.2252(4) -0.0083(3) 0.5411(3) 0.0314(9) Uani 1.0 2 d .
C1 C 0.3076(9) -0.2139(6) 0.5138(6) 0.066(3) Uani 1.0 2 d .
C2 C 0.1260(4) 0.5099(4) 0.5742(4) 0.0200(10) Uani 1.0 2 d .
C3 C 0.0857(4) 0.4027(4) 0.4733(4) 0.0220(10) Uani 1.0 2 d .
C4 C 0.3397(4) 0.4210(4) 0.6299(4) 0.0229(10) Uani 1.0 2 d .
C5 C 0.2544(4) 0.5185(4) 0.6570(4) 0.0223(10) Uani 1.0 2 d .
C6 C -0.0141(5) 0.1138(4) 0.9645(4) 0.0221(10) Uani 1.0 2 d .
C7 C 0.0904(4) -0.0826(4) 0.9571(4) 0.0250(11) Uani 1.0 2 d .
C8 C 0.1736(4) 0.2922(4) 0.4354(4) 0.0236(11) Uani 1.0 2 d .
C9 C 0.0806(4) 0.0283(4) 0.9214(4) 0.0229(10) Uani 1.0 2 d .
C10 C -0.0365(4) 0.3946(4) 0.4017(4) 0.0227(10) Uani 1.0 2 d .
C11 C 0.4510(5) 0.4195(5) 0.7133(4) 0.0282(11) Uani 1.0 2 d .
C12 C -0.0348(5) 0.2289(5) 0.9217(5) 0.0333(13) Uani 1.0 2 d .
C13 C 0.3194(4) 0.3248(4) 0.5084(4) 0.0239(11) Uani 1.0 2 d .
C14 C 0.2896(5) 0.6200(4) 0.7631(4) 0.0281(11) Uani 1.0 2 d .
C15 C 0.4819(5) 0.5193(5) 0.8188(4) 0.0311(12) Uani 1.0 2 d .
C16 C 0.0537(5) 0.2631(5) 0.8519(5) 0.0339(13) Uani 1.0 2 d .
C17 C 0.3678(5) 0.3766(4) 0.4115(4) 0.0277(11) Uani 1.0 2 d .
C18 C 0.1711(5) 0.0514(5) 0.8367(4) 0.0281(11) Uani 1.0 2 d .
C19 C 0.2374(5) 0.2965(4) 0.3255(4) 0.0261(11) Uani 1.0 2 d .
C20 C 0.1750(5) 0.1903(5) 0.8269(4) 0.0323(12) Uani 1.0 2 d .
C21 C 0.4016(5) 0.6207(5) 0.8435(5) 0.0363(13) Uani 1.0 2 d .
C22 C 0.2663(5) 0.1663(5) 0.2456(4) 0.0319(12) Uani 1.0 2 d .
C23 C 0.3252(5) 0.0837(5) 0.8944(5) 0.0311(12) Uani 1.0 2 d .
C24 C 0.3025(5) 0.2299(5) 0.9232(5) 0.0359(13) Uani 1.0 2 d .
C25 C 0.0317(6) 0.3682(6) 0.8083(6) 0.0493(18) Uani 1.0 2 d .
C26 C 0.4265(5) 0.0412(6) 0.8128(5) 0.0445(15) Uani 1.0 2 d .
C27 C 0.2316(7) -0.1320(5) 0.4579(5) 0.0448(15) Uani 1.0 2 d .
C28 C 0.2744(9) -0.1228(7) 0.3500(6) 0.069(3) Uani 1.0 2 d .
C29 C -0.1403(6) 0.3024(6) 0.9507(6) 0.0494(18) Uani 1.0 2 d .
C30 C -0.1583(8) 0.4116(6) 0.9131(7) 0.061(2) Uani 1.0 2 d .
C31 C -0.0770(8) 0.4401(7) 0.8395(7) 0.069(3) Uani 1.0 2 d .
H1 H 0.5056 0.3519 0.6968 0.0343 Uiso 1.0 2 calc R
H2 H 0.2339 0.6866 0.7809 0.0329 Uiso 1.0 2 calc R
H3 H 0.5561 0.5176 0.8732 0.0352 Uiso 1.0 2 calc R
H4 H 0.4240 0.6901 0.9128 0.0388 Uiso 1.0 2 calc R
H5 H 0.0884 0.3894 0.7591 0.0667 Uiso 1.0 2 calc R
H6 H -0.2001 0.2788 0.9966 0.0702 Uiso 1.0 2 calc R
H7 H -0.2268 0.4632 0.9364 0.0822 Uiso 1.0 2 calc R
H8 H -0.0925 0.5097 0.8103 0.0969 Uiso 1.0 2 calc R
H9 H 0.0488 0.1412 0.3756 0.0297 Uiso 1.0 2 calc R
H10 H 0.1815 -0.0596 0.6697 0.0311 Uiso 1.0 2 calc R
H11 H 0.1505 0.0037 0.4924 0.0398 Uiso 1.0 2 calc R
H12 H 0.1804 0.1161 0.2039 0.0373 Uiso 1.0 2 calc R
H13 H 0.3230 0.1814 0.1909 0.0373 Uiso 1.0 2 calc R
H14 H 0.3119 0.1181 0.2911 0.0373 Uiso 1.0 2 calc R
H15 H 0.5170 0.0806 0.8526 0.0519 Uiso 1.0 2 calc R
H16 H 0.4228 -0.0532 0.7879 0.0519 Uiso 1.0 2 calc R
H17 H 0.4050 0.0708 0.7461 0.0521 Uiso 1.0 2 calc R
H18 H 0.2644 -0.2517 0.5560 0.0932 Uiso 1.0 2 calc R
H19 H 0.3883 -0.1623 0.5643 0.0934 Uiso 1.0 2 calc R
H20 H 0.3341 -0.2841 0.4537 0.0934 Uiso 1.0 2 calc R
H21 H 0.1369 -0.1761 0.4356 0.0539 Uiso 1.0 2 calc R
H22 H 0.2792 -0.2095 0.2990 0.0892 Uiso 1.0 2 calc R
H23 H 0.2106 -0.0801 0.3120 0.0893 Uiso 1.0 2 calc R
H24 H 0.3721 0.4714 0.4274 0.0325 Uiso 1.0 2 calc R
H25 H 0.4534 0.3485 0.3885 0.0326 Uiso 1.0 2 calc R
H26 H 0.3764 0.2858 0.9087 0.0424 Uiso 1.0 2 calc R
H27 H 0.2817 0.2696 1.0009 0.0423 Uiso 1.0 2 calc R
H28 H 0.3577 0.2434 0.5090 0.0277 Uiso 1.0 2 calc R
H29 H 0.1903 0.3492 0.2828 0.0304 Uiso 1.0 2 calc R
H30 H 0.2007 0.1928 0.7521 0.0404 Uiso 1.0 2 calc R
H31 H 0.3417 0.0549 0.9639 0.0371 Uiso 1.0 2 calc R
H32 H 0.3635 -0.0718 0.3686 0.0893 Uiso 1.0 2 calc R
H33 H 0.1520 -0.1393 0.9266 0.0305 Uiso 1.0 2 calc R
H34 H -0.0608 0.3223 0.3347 0.0268 Uiso 1.0 2 calc R

loop_
_atom_site_aniso_label
_atom_site_aniso_U_11
_atom_site_aniso_U_22
_atom_site_aniso_U_33
_atom_site_aniso_U_12
_atom_site_aniso_U_13
_atom_site_aniso_U_23
O1 0.0268(16) 0.0182(14) 0.0289(17) 0.0073(11) -0.0029(13) 0.0036(13)
O2 0.0247(16) 0.0299(16) 0.0229(16) 0.0036(12) 0.0028(12) 0.0057(13)
O3 0.0340(18) 0.0360(17) 0.0289(17) 0.0155(14) 0.0060(14) 0.0135(14)
C1 0.109(6) 0.055(4) 0.069(5) 0.056(4) 0.057(5) 0.043(4)
C2 0.0164(19) 0.0183(18) 0.025(2) 0.0071(14) 0.0030(16) 0.0055(16)
C3 0.022(2) 0.0191(19) 0.027(3) 0.0094(15) 0.0012(17) 0.0099(17)
C4 0.0145(18) 0.025(2) 0.027(3) 0.0046(15) -0.0010(16) 0.0060(17)
C5 0.0122(18) 0.029(2) 0.023(2) 0.0076(15) -0.0023(15) 0.0054(17)
C6 0.028(3) 0.0171(19) 0.021(2) 0.0062(15) -0.0026(17) 0.0057(16)
C7 0.018(2) 0.027(2) 0.031(3) 0.0123(15) 0.0031(17) 0.0082(18)
C8 0.021(2) 0.0176(19) 0.031(3) 0.0063(15) -0.0001(17) 0.0070(17)
C9 0.020(2) 0.026(2) 0.018(2) 0.0091(16) -0.0018(16) 0.0014(16)
C10 0.020(2) 0.0208(19) 0.026(3) 0.0078(15) 0.0018(17) 0.0051(17)
C11 0.0156(19) 0.036(3) 0.034(3) 0.0122(16) 0.0031(18) 0.011(2)
C12 0.034(3) 0.031(3) 0.042(3) 0.0142(19) 0.005(3) 0.020(2)
C13 0.023(2) 0.0191(19) 0.027(3) 0.0112(15) -0.0006(17) 0.0027(17)
C14 0.022(2) 0.031(3) 0.029(3) 0.0124(17) 0.0008(18) 0.0049(19)
C15 0.020(2) 0.039(3) 0.029(3) 0.0058(17) -0.0048(18) 0.005(2)
C16 0.035(3) 0.038(3) 0.038(3) 0.0073(19) 0.005(2) 0.026(3)
C17 0.029(3) 0.020(2) 0.032(3) 0.0084(16) 0.0095(19) 0.0019(18)
C18 0.025(3) 0.035(3) 0.024(3) 0.0103(17) 0.0007(18) 0.0095(19)
C19 0.025(3) 0.028(2) 0.024(3) 0.0098(17) 0.0026(18) 0.0042(18)
C20 0.020(3) 0.053(3) 0.027(3) 0.0031(19) 0.0036(18) 0.019(3)
C21 0.026(3) 0.041(3) 0.030(3) 0.0089(19) -0.0047(19) -0.004(2)
C22 0.027(3) 0.036(3) 0.030(3) 0.0147(18) 0.0047(19) 0.004(2)
C23 0.018(2) 0.045(3) 0.029(3) 0.0048(18) 0.0032(18) 0.011(2)
C24 0.026(3) 0.048(3) 0.032(3) -0.003(2) 0.001(2) 0.013(3)
C25 0.051(4) 0.049(3) 0.067(4) 0.009(3) 0.011(3) 0.045(3)
C26 0.026(3) 0.068(4) 0.036(3) 0.014(3) 0.004(2) 0.009(3)
C27 0.059(4) 0.039(3) 0.037(3) 0.029(3) 0.006(3) 0.007(3)
C28 0.107(6) 0.067(4) 0.049(4) 0.046(4) 0.029(4) 0.028(4)
C29 0.049(4) 0.060(4) 0.066(4) 0.037(3) 0.030(3) 0.045(3)
C30 0.072(5) 0.059(4) 0.075(5) 0.039(3) 0.015(4) 0.046(4)
C31 0.072(5) 0.073(4) 0.098(6) 0.032(4) 0.019(5) 0.071(5)

loop_
_atom_type_symbol
_atom_type_description
_atom_type_scat_dispersion_real
_atom_type_scat_dispersion_imag
_atom_type_scat_source
C C 0.0033 0.0016
;
International Tables for Crystallography
(1992, Vol. C, Tables 4.2.6.8 and 6.1.1.4)
;
H H 0.0000 0.0000
;
International Tables for Crystallography
(1992, Vol. C, Table 6.1.1.4)
;
O O 0.0106 0.0060
;
International Tables for Crystallography
(1992, Vol. C, Tables 4.2.6.8 and 6.1.1.4)
;

loop_
_geom_angle_atom_site_label_1
_geom_angle_atom_site_label_2
_geom_angle_atom_site_label_3
_geom_angle
_geom_angle_publ_flag
_geom_angle_site_symmetry_1
_geom_angle_site_symmetry_3
C3 C2 C5 121.7(4) yes . .
C3 C2 C10 116.8(4) yes . 2_566
C5 C2 C10 121.3(4) yes . 2_566
C2 C3 C8 122.6(4) yes . .
C2 C3 C10 120.3(4) yes . .
C8 C3 C10 117.1(4) yes . .
C5 C4 C11 119.5(4) yes . .
C5 C4 C13 119.8(4) yes . .
C11 C4 C13 120.5(4) yes . .
C2 C5 C4 119.3(4) yes . .
C2 C5 C14 122.1(4) yes . .
C4 C5 C14 118.6(4) yes . .
C7 C6 C9 117.2(4) yes 2_557 .
C7 C6 C12 122.2(4) yes 2_557 .
C9 C6 C12 120.5(5) yes . .
C6 C7 C9 123.9(4) yes 2_557 .
O1 C8 C3 111.9(4) yes . .
O1 C8 C13 111.9(4) yes . .
O1 C8 C19 117.1(3) yes . .
C3 C8 C13 112.4(3) yes . .
C3 C8 C19 112.1(4) yes . .
C13 C8 C19 89.7(4) yes . .
C6 C9 C7 118.9(5) yes . .
C6 C9 C18 122.7(5) yes . .
C7 C9 C18 118.4(4) yes . .
C2 C10 C3 122.9(4) yes 2_566 .
C4 C11 C15 120.6(4) yes . .
C6 C12 C16 119.6(5) yes . .
C6 C12 C29 121.0(6) yes . .
C16 C12 C29 119.5(6) yes . .
C4 C13 C8 118.5(4) yes . .
C4 C13 C17 117.2(4) yes . .
C8 C13 C17 87.4(4) yes . .
C5 C14 C21 121.6(4) yes . .
C11 C15 C21 119.9(5) yes . .
C12 C16 C20 120.1(5) yes . .
C12 C16 C25 119.7(5) yes . .
C20 C16 C25 120.2(6) yes . .
C13 C17 C19 89.5(4) yes . .
O2 C18 C9 107.9(4) yes . .
O2 C18 C20 116.8(4) yes . .
O2 C18 C23 117.9(4) yes . .
C9 C18 C20 112.8(4) yes . .
C9 C18 C23 111.1(4) yes . .
C20 C18 C23 89.6(4) yes . .
C8 C19 C17 86.8(3) yes . .
C8 C19 C22 117.1(4) yes . .
C17 C19 C22 112.5(4) yes . .
C16 C20 C18 118.7(5) yes . .
C16 C20 C24 116.9(4) yes . .
C18 C20 C24 87.4(4) yes . .
C14 C21 C15 119.5(4) yes . .
C18 C23 C24 86.1(4) yes . .
C18 C23 C26 115.4(4) yes . .
C24 C23 C26 115.5(5) yes . .
C20 C24 C23 89.5(4) yes . .
C16 C25 C31 118.9(7) yes . .
O3 C27 C1 109.8(5) yes . .
O3 C27 C28 114.4(5) yes . .
C1 C27 C28 115.1(7) yes . .
C12 C29 C30 121.2(7) yes . .
C29 C30 C31 119.2(7) yes . .
C25 C31 C30 121.3(8) yes . .
C8 O1 H9 108.669 no . .
C18 O2 H10 119.510 no . .
C27 O3 H11 89.286 no . .
C27 C1 H18 116.874 no . .
C27 C1 H19 110.095 no . .
C27 C1 H20 108.110 no . .
H18 C1 H19 106.049 no . .
H18 C1 H20 106.052 no . .
H19 C1 H20 109.446 no . .
C6 C7 H33 118.147 no 2_557 .
C9 C7 H33 117.992 no . .
C2 C10 H34 118.533 no 2_566 .
C3 C10 H34 118.615 no . .
C4 C11 H1 119.701 no . .
C15 C11 H1 119.661 no . .
C4 C13 H28 110.639 no . .
C8 C13 H28 110.420 no . .
C17 C13 H28 110.737 no . .
C5 C14 H2 118.899 no . .
C21 C14 H2 119.428 no . .
C11 C15 H3 119.931 no . .
C21 C15 H3 120.144 no . .
C13 C17 H24 114.534 no . .
C13 C17 H25 114.505 no . .
C19 C17 H24 113.776 no . .
C19 C17 H25 113.932 no . .
H24 C17 H25 109.494 no . .
C8 C19 H29 112.579 no . .
C17 C19 H29 112.611 no . .
C22 C19 H29 112.705 no . .
C16 C20 H30 110.504 no . .
C18 C20 H30 110.834 no . .
C24 C20 H30 110.600 no . .
C14 C21 H4 120.049 no . .
C15 C21 H4 120.426 no . .
C19 C22 H12 108.339 no . .
C19 C22 H13 110.478 no . .
C19 C22 H14 109.681 no . .
H12 C22 H13 109.445 no . .
H12 C22 H14 109.439 no . .
H13 C22 H14 109.438 no . .
C18 C23 H31 111.936 no . .
C24 C23 H31 112.999 no . .
C26 C23 H31 112.476 no . .
C20 C24 H26 114.306 no . .
C20 C24 H27 113.689 no . .
C23 C24 H26 113.726 no . .
C23 C24 H27 115.057 no . .
H26 C24 H27 109.494 no . .
C16 C25 H5 120.050 no . .
C31 C25 H5 121.005 no . .
C23 C26 H15 108.892 no . .
C23 C26 H16 110.594 no . .
C23 C26 H17 109.002 no . .
H15 C26 H16 109.442 no . .
H15 C26 H17 109.443 no . .
H16 C26 H17 109.449 no . .
O3 C27 H21 105.457 no . .
C1 C27 H21 105.746 no . .
C28 C27 H21 105.375 no . .
C27 C28 H22 109.966 no . .
C27 C28 H23 110.115 no . .
C27 C28 H32 108.402 no . .
H22 C28 H23 109.446 no . .
H22 C28 H32 109.447 no . .
H23 C28 H32 109.446 no . .
C12 C29 H6 119.377 no . .
C30 C29 H6 119.423 no . .
C29 C30 H7 120.546 no . .
C31 C30 H7 120.276 no . .
C25 C31 H8 119.240 no . .
C30 C31 H8 119.459 no . .

loop_
_geom_bond_atom_site_label_1
_geom_bond_atom_site_label_2
_geom_bond_distance
_geom_bond_publ_flag
_geom_bond_site_symmetry_2
O1 C8 1.410(5) yes .
O2 C18 1.440(5) yes .
O3 C27 1.421(6) yes .
C1 C27 1.459(10) yes .
C2 C3 1.395(5) yes .
C2 C5 1.498(6) yes .
C2 C10 1.399(6) yes 2_566
C3 C8 1.524(6) yes .
C3 C10 1.380(6) yes .
C4 C5 1.388(6) yes .
C4 C11 1.406(6) yes .
C4 C13 1.506(6) yes .
C5 C14 1.399(6) yes .
C6 C7 1.383(7) yes 2_557
C6 C9 1.407(6) yes .
C6 C12 1.489(7) yes .
C7 C9 1.382(7) yes .
C8 C13 1.551(6) yes .
C8 C19 1.556(7) yes .
C9 C18 1.504(7) yes .
C11 C15 1.383(6) yes .
C12 C16 1.391(8) yes .
C12 C29 1.379(8) yes .
C13 C17 1.549(7) yes .
C14 C21 1.381(7) yes .
C15 C21 1.383(7) yes .
C16 C20 1.502(7) yes .
C16 C25 1.397(9) yes .
C17 C19 1.561(6) yes .
C18 C20 1.522(8) yes .
C18 C23 1.562(6) yes .
C19 C22 1.518(6) yes .
C20 C24 1.545(6) yes .
C23 C24 1.541(8) yes .
C23 C26 1.501(8) yes .
C25 C31 1.402(10) yes .
C27 C28 1.453(10) yes .
C29 C30 1.389(11) yes .
C30 C31 1.355(12) yes .
O1 H9 0.820 no .
O2 H10 0.908 no .
O3 H11 0.930 no .
C1 H18 0.870 no .
C1 H19 0.960 no .
C1 H20 0.960 no .
C7 H33 0.930 no .
C10 H34 0.930 no .
C11 H1 0.930 no .
C13 H28 0.980 no .
C14 H2 0.930 no .
C15 H3 0.930 no .
C17 H24 0.970 no .
C17 H25 0.970 no .
C19 H29 0.980 no .
C20 H30 0.980 no .
C21 H4 0.930 no .
C22 H12 0.960 no .
C22 H13 0.960 no .
C22 H14 0.960 no .
C23 H31 0.980 no .
C24 H26 0.970 no .
C24 H27 0.970 no .
C25 H5 0.930 no .
C26 H15 0.960 no .
C26 H16 0.960 no .
C26 H17 0.960 no .
C27 H21 0.980 no .
C28 H22 0.960 no .
C28 H23 0.960 no .
C28 H32 0.960 no .
C29 H6 0.930 no .
C30 H7 0.930 no .
C31 H8 0.930 no .

loop_
_geom_contact_atom_site_label_1
_geom_contact_atom_site_label_2
_geom_contact_distance
_geom_contact_publ_flag
_geom_contact_site_symmetry_2
O1 C2 3.513(5) no .
O1 C4 3.461(5) no .
O1 C10 2.999(6) no .
O1 C17 3.342(6) no .
O1 C22 2.928(7) no .
O2 C6 3.471(6) no .
O2 C7 2.936(6) no .
O2 C16 3.504(6) no .
O2 C24 3.401(5) no .
O2 C26 2.935(6) no .
C2 C2 2.843(6) no 2_566
C2 C13 2.886(6) no .
C2 C17 3.432(7) no .
C2 C19 3.571(6) no .
C3 C3 2.779(6) no 2_566
C3 C4 2.912(6) no .
C3 C17 2.996(7) no .
C4 C19 3.521(6) no .
C4 C21 2.789(6) no .
C5 C8 3.005(5) no .
C5 C15 2.796(6) no .
C5 C17 3.304(7) no .
C6 C6 2.834(7) no 2_557
C6 C20 2.879(7) no .
C6 C23 3.586(7) no .
C6 C24 3.422(7) no .
C7 C7 2.708(6) no 2_557
C7 C23 3.110(7) no .
C7 C29 2.938(9) no 2_557
C9 C9 2.799(7) no 2_557
C9 C16 2.896(8) no .
C9 C24 2.935(7) no .
C10 C10 2.724(5) no 2_566
C10 C14 2.968(6) no 2_566
C10 C19 3.140(7) no .
C11 C14 2.753(7) no .
C11 C17 3.537(7) no .
C12 C18 2.977(7) no .
C12 C24 3.337(7) no .
C12 C31 2.765(10) no .
C13 C22 3.095(6) no .
C16 C23 3.508(8) no .
C16 C30 2.783(9) no .
C20 C26 3.066(8) no .
C24 C25 3.505(9) no .
C25 C29 2.762(10) no .
O1 O2 2.836(4) no 2_556
O1 O3 2.848(5) no .
O1 C28 3.599(9) no .
O2 O1 2.836(4) no 2_556
O2 O3 2.729(5) no .
O2 C1 3.419(9) no .
O2 C10 3.488(5) no 2_556
O2 C27 3.441(7) no .
O3 O1 2.848(5) no .
O3 O2 2.729(5) no .
O3 C18 3.574(6) no .
O3 C26 3.505(7) no .
C1 O2 3.419(9) no .
C1 C10 3.599(10) no 2_556
C5 C25 3.600(9) no .
C10 O2 3.488(5) no 2_556
C10 C1 3.599(10) no 2_556
C11 C17 3.495(7) no 2_666
C17 C11 3.495(7) no 2_666
C17 C17 3.536(6) no 2_666
C18 O3 3.574(6) no .
C25 C5 3.600(9) no .
C25 C30 3.508(9) no 2_567
C26 O3 3.505(7) no .
C27 O2 3.441(7) no .
C28 O1 3.599(9) no .
C29 C31 3.490(8) no 2_567
C30 C25 3.508(9) no 2_567
C30 C30 3.583(9) no 2_567
C30 C31 3.432(10) no 2_567
C31 C29 3.490(8) no 2_567
C31 C30 3.432(10) no 2_567
O1 H12 2.8787 no .
O1 H14 2.8130 no .
O1 H28 2.5039 no .
O1 H29 3.1489 no .
O1 H34 2.8342 no .
O2 H16 2.8517 no .
O2 H17 2.8556 no .
O2 H30 2.6118 no .
O2 H31 3.1385 no .
O2 H33 2.7748 no .
O3 H18 2.7169 no .
O3 H19 2.4516 no .
O3 H20 3.1570 no .
O3 H22 3.2289 no .
O3 H23 2.6406 no .
O3 H32 2.6009 no .
C1 H11 2.9618 no .
C1 H22 2.6032 no .
C1 H23 3.2676 no .
C1 H32 2.7185 no .
C2 H2 2.6831 no .
C2 H24 3.1799 no .
C2 H34 3.2378 no .
C3 H9 2.6672 no .
C3 H24 3.0277 no .
C3 H28 3.3580 no .
C3 H29 2.5822 no .
C3 H34 3.2201 no 2_566
C4 H2 3.2321 no .
C4 H3 3.2608 no .
C4 H24 2.7173 no .
C4 H25 3.1775 no .
C5 H1 3.2509 no .
C5 H4 3.2625 no .
C5 H24 3.0773 no .
C5 H28 3.2845 no .
C5 H34 2.6630 no 2_566
C6 H6 2.6431 no .
C6 H27 3.1543 no .
C6 H33 3.2338 no .
C7 H6 2.6129 no 2_557
C7 H31 2.7581 no .
C8 H12 2.8984 no .
C8 H13 3.4252 no .
C8 H14 2.7433 no .
C8 H24 2.6545 no .
C8 H25 2.9444 no .
C8 H34 2.5768 no .
C9 H10 3.2334 no .
C9 H27 2.9526 no .
C9 H30 3.3326 no .
C9 H31 2.5468 no .
C9 H33 3.2197 no 2_557
C10 H2 2.6428 no 2_566
C10 H9 2.8471 no .
C10 H29 2.8189 no .
C11 H4 3.2357 no .
C11 H28 2.6325 no .
C12 H5 3.2500 no .
C12 H7 3.2490 no .
C12 H27 3.1150 no .
C12 H30 3.2740 no .
C12 H33 2.6522 no 2_557
C13 H1 2.6802 no .
C13 H9 3.1282 no .
C13 H14 2.8882 no .
C13 H29 2.9685 no .
C14 H3 3.2293 no .
C14 H34 2.6323 no 2_566
C15 H2 3.2252 no .
C16 H6 3.2300 no .
C16 H8 3.2485 no .
C16 H26 3.1575 no .
C16 H27 2.6940 no .
C17 H12 3.3699 no .
C17 H13 2.8242 no .
C17 H14 2.6893 no .
C18 H15 3.3897 no .
C18 H16 2.8769 no .
C18 H17 2.7036 no .
C18 H26 2.9261 no .
C18 H27 2.6252 no .
C18 H33 2.5827 no .
C19 H9 2.6371 no .
C19 H28 2.6281 no .
C19 H34 3.0020 no .
C20 H5 2.6655 no .
C20 H10 2.7999 no .
C20 H17 2.8467 no .
C20 H31 2.9551 no .
C21 H1 3.2314 no .
C22 H9 2.8645 no .
C22 H24 3.3463 no .
C22 H25 2.6116 no .
C22 H28 3.0546 no .
C23 H10 2.8308 no .
C23 H30 2.6020 no .
C23 H33 2.9637 no .
C24 H5 3.5962 no .
C24 H15 2.8343 no .
C24 H16 3.3853 no .
C24 H17 2.6904 no .
C25 H7 3.2425 no .
C25 H30 2.6185 no .
C26 H10 2.7321 no .
C26 H26 2.6474 no .
C26 H27 3.3721 no .
C26 H30 3.0143 no .
C28 H11 2.4005 no .
C28 H18 3.1978 no .
C28 H19 2.8658 no .
C28 H20 2.4842 no .
C29 H8 3.2064 no .
C29 H33 2.6095 no 2_557
C30 H5 3.2406 no .
C31 H6 3.2009 no .
H1 H3 2.3069 no .
H1 H28 2.4509 no .
H2 H4 2.3047 no .
H2 H34 2.0528 no 2_566
H3 H4 2.3216 no .
H5 H8 2.3356 no .
H5 H30 2.4451 no .
H6 H7 2.3189 no .
H6 H33 2.0364 no 2_557
H7 H8 2.2812 no .
H9 H12 2.5547 no .
H9 H14 2.9209 no .
H9 H28 3.2128 no .
H9 H29 3.0828 no .
H9 H34 2.4421 no .
H10 H16 2.6145 no .
H10 H17 2.4284 no .
H10 H30 2.5660 no .
H10 H31 3.5296 no .
H10 H33 3.5062 no .
H11 H18 3.2965 no .
H11 H19 3.2507 no .
H11 H21 1.8266 no .
H11 H22 3.2295 no .
H11 H23 2.2841 no .
H11 H32 2.7808 no .
H12 H25 3.5427 no .
H12 H29 2.3797 no .
H12 H34 3.5889 no .
H13 H24 3.4982 no .
H13 H25 2.6301 no .
H13 H29 2.4054 no .
H14 H25 2.5886 no .
H14 H28 2.5516 no .
H14 H29 2.8627 no .
H15 H26 2.6642 no .
H15 H27 3.5325 no .
H15 H31 2.3751 no .
H16 H26 3.5794 no .
H16 H31 2.3847 no .
H16 H33 3.5348 no .
H17 H26 2.6153 no .
H17 H30 2.4972 no .
H17 H31 2.8422 no .
H18 H21 2.1894 no .
H18 H22 3.3011 no .
H18 H32 3.5552 no .
H19 H21 2.7369 no .
H19 H22 3.1438 no .
H19 H32 2.8080 no .
H20 H21 2.3713 no .
H20 H22 2.2726 no .
H20 H23 3.3684 no .
H20 H32 2.7636 no .
H21 H22 2.2776 no .
H21 H23 2.2100 no .
H21 H32 2.7382 no .
H24 H28 2.8866 no .
H24 H29 2.3418 no .
H25 H28 2.3299 no .
H25 H29 2.7592 no .
H26 H30 2.3236 no .
H26 H31 2.7452 no .
H27 H30 2.8756 no .
H27 H31 2.3484 no .
H28 H29 3.5479 no .
H29 H34 2.6524 no .
H30 H31 3.5252 no .
H31 H33 2.5696 no .
O1 H10 2.9674 no 2_556
O1 H11 2.1479 no .
O1 H11 3.3873 no 2_556
O1 H21 3.0489 no 2_556
O1 H23 2.9772 no .
O2 H2 3.1977 no 1_545
O2 H9 2.0497 no 2_556
O2 H11 3.1506 no .
O2 H12 3.3699 no 2_556
O2 H18 3.0038 no .
O2 H19 3.4727 no .
O2 H21 3.4258 no .
O2 H34 2.7224 no 2_556
O3 H9 3.3378 no .
O3 H9 3.3571 no 2_556
O3 H10 1.8856 no .
O3 H16 3.5467 no .
O3 H17 2.7339 no .
O3 H28 3.0406 no .
O3 H30 2.8710 no .
C1 H1 3.4004 no 2_656
C1 H10 2.6412 no .
C1 H16 3.2681 no .
C1 H17 3.4512 no .
C1 H24 3.3583 no 1_545
C1 H25 3.1573 no 2_656
C1 H28 3.3942 no 2_656
C1 H34 3.5485 no 2_556
C2 H5 2.9441 no .
C2 H18 2.8670 no 1_565
C3 H5 3.5125 no .
C4 H5 3.1480 no .
C4 H24 3.2184 no 2_666
C4 H25 3.1444 no 2_666
C4 H30 3.4791 no .
C5 H5 2.6962 no .
C5 H18 3.0500 no 1_565
C5 H25 3.2941 no 2_666
C6 H12 3.2740 no 1_556
C6 H12 2.9045 no 2_556
C6 H23 3.5675 no 2_556
C7 H2 3.3077 no 1_545
C7 H12 3.0902 no 1_556
C7 H12 3.0422 no 2_556
C8 H11 3.3485 no .
C9 H9 3.5397 no 2_556
C9 H12 3.2754 no 1_556
C9 H12 2.8858 no 2_556
C10 H5 3.4658 no 2_566
C10 H8 3.3830 no 2_566
C10 H10 3.5508 no 2_556
C10 H18 2.8013 no 2_556
C11 H20 3.2594 no 2_656
C11 H24 2.9860 no 2_666
C11 H25 3.2037 no 2_666
C11 H26 3.2359 no .
C11 H30 3.4881 no .
C12 H22 3.3244 no 2_556
C12 H23 3.0415 no 2_556
C13 H19 3.5755 no 2_656
C13 H20 3.4875 no 2_656
C13 H24 3.4561 no 2_666
C14 H5 3.0176 no .
C14 H6 3.0705 no 2_567
C14 H16 3.5375 no 1_565
C14 H18 3.1930 no 1_565
C14 H25 3.3711 no 2_666
C14 H33 3.2703 no 1_565
C15 H7 3.2405 no 1_655
C15 H24 3.5026 no 2_666
C15 H25 3.3293 no 2_666
C15 H26 3.1543 no .
C15 H26 3.3969 no 2_667
C15 H27 3.2047 no 2_667
C16 H7 3.4226 no 2_567
C16 H21 3.5715 no 2_556
C16 H22 3.4785 no 2_556
C16 H23 3.1875 no 2_556
C17 H19 3.5136 no 2_656
C17 H20 3.5612 no 1_565
C17 H20 3.5534 no 2_656
C17 H24 3.0422 no 2_666
C17 H25 3.3907 no 2_666
C18 H9 3.2137 no 2_556
C19 H8 3.3164 no 2_566
C21 H6 3.0034 no 2_567
C21 H13 3.4487 no 2_666
C21 H25 3.4033 no 2_666
C21 H26 3.3295 no 2_667
C21 H27 3.3715 no 2_667
C22 H15 3.5706 no 2_656
C22 H16 3.4307 no 2_656
C22 H23 3.0006 no .
C22 H27 3.4761 no 1_554
C22 H31 3.4734 no 1_554
C22 H32 3.4552 no .
C23 H4 3.4171 no 2_667
C23 H13 3.4449 no 1_556
C24 H3 3.1483 no 2_667
C24 H4 3.0477 no 2_667
C24 H7 3.4174 no 2_567
C24 H13 3.4244 no 1_556
C25 H7 3.3480 no 2_567
C25 H21 3.2201 no 2_556
C25 H22 3.2940 no 2_556
C25 H23 3.5455 no 2_556
C26 H13 3.5780 no 2_656
C26 H14 3.3939 no 2_656
C26 H19 3.1130 no .
C26 H32 3.2771 no 2_656
C27 H10 2.5835 no .
C28 H1 3.3869 no 2_656
C28 H14 2.8739 no .
C28 H15 3.5048 no 2_656
C28 H17 3.5713 no 2_656
C29 H2 3.4704 no 2_567
C29 H4 3.4315 no 2_567
C29 H8 3.4457 no 2_567
C29 H22 3.0030 no 2_556
C29 H23 3.3169 no 2_556
C30 H3 3.1714 no 1_455
C30 H22 2.8704 no 2_556
C31 H22 2.9628 no 2_556
C31 H29 3.2440 no 2_566
H1 C1 3.4004 no 2_656
H1 C28 3.3869 no 2_656
H1 H7 3.5212 no 1_655
H1 H17 3.3261 no .
H1 H19 3.5611 no 2_656
H1 H20 2.5555 no 2_656
H1 H22 2.7274 no 2_656
H1 H24 3.0076 no 2_666
H1 H26 3.2399 no .
H1 H30 3.5716 no .
H1 H32 3.2854 no 2_656
H2 O2 3.1977 no 1_565
H2 C7 3.3077 no 1_565
H2 C29 3.4704 no 2_567
H2 H5 3.2940 no .
H2 H6 2.6843 no 2_567
H2 H10 3.4173 no 1_565
H2 H16 3.1888 no 1_565
H2 H18 3.0363 no 1_565
H2 H33 2.4357 no 1_565
H3 C24 3.1483 no 2_667
H3 C30 3.1714 no 1_655
H3 H3 3.5108 no 2_667
H3 H7 2.3708 no 1_655
H3 H26 3.0906 no .
H3 H26 2.8134 no 2_667
H3 H27 2.6076 no 2_667
H4 C23 3.4171 no 2_667
H4 C24 3.0477 no 2_667
H4 C29 3.4315 no 2_567
H4 H6 2.6005 no 2_567
H4 H7 3.4579 no 2_567
H4 H13 3.3106 no 2_666
H4 H15 3.1136 no 2_667
H4 H16 3.5044 no 1_565
H4 H26 2.6805 no 2_667
H4 H27 2.9218 no 2_667
H4 H31 3.2700 no 2_667
H4 H33 3.3755 no 1_565
H5 C2 2.9441 no .
H5 C3 3.5125 no .
H5 C4 3.1480 no .
H5 C5 2.6962 no .
H5 C10 3.4658 no 2_566
H5 C14 3.0176 no .
H5 H2 3.2940 no .
H5 H21 3.2250 no 2_556
H6 C14 3.0705 no 2_567
H6 C21 3.0034 no 2_567
H6 H2 2.6843 no 2_567
H6 H4 2.6005 no 2_567
H6 H15 3.3118 no 1_455
H6 H22 3.4173 no 2_556
H7 C15 3.2405 no 1_455
H7 C16 3.4226 no 2_567
H7 C24 3.4174 no 2_567
H7 C25 3.3480 no 2_567
H7 H1 3.5212 no 1_455
H7 H3 2.3708 no 1_455
H7 H4 3.4579 no 2_567
H7 H22 3.2579 no 2_556
H7 H26 3.3681 no 2_567
H7 H27 2.8497 no 2_567
H8 C10 3.3830 no 2_566
H8 C19 3.3164 no 2_566
H8 C29 3.4457 no 2_567
H8 H22 3.3666 no 2_556
H8 H29 2.3389 no 2_566
H8 H34 3.2685 no 2_566
H9 O2 2.0497 no 2_556
H9 O3 3.3378 no .
H9 O3 3.3571 no 2_556
H9 C9 3.5397 no 2_556
H9 C18 3.2137 no 2_556
H9 H10 2.3079 no 2_556
H9 H11 2.5128 no .
H9 H11 3.2531 no 2_556
H9 H18 3.5223 no 2_556
H9 H21 3.0736 no 2_556
H9 H23 2.9403 no .
H10 O1 2.9674 no 2_556
H10 O3 1.8856 no .
H10 C1 2.6412 no .
H10 C10 3.5508 no 2_556
H10 C27 2.5835 no .
H10 H2 3.4173 no 1_545
H10 H9 2.3079 no 2_556
H10 H11 2.4309 no .
H10 H18 2.3880 no .
H10 H19 2.6929 no .
H10 H20 3.5817 no .
H10 H21 2.7081 no .
H10 H34 2.9379 no 2_556
H11 O1 2.1479 no .
H11 O1 3.3873 no 2_556
H11 O2 3.1506 no .
H11 C8 3.3485 no .
H11 H9 2.5128 no .
H11 H9 3.2531 no 2_556
H11 H10 2.4309 no .
H11 H11 3.0059 no 2_556
H11 H14 3.5243 no .
H11 H17 3.5782 no .
H11 H21 3.5839 no 2_556
H11 H28 3.0824 no .
H11 H30 3.1553 no .
H12 O2 3.3699 no 2_556
H12 C6 3.2740 no 1_554
H12 C6 2.9045 no 2_556
H12 C7 3.0902 no 1_554
H12 C7 3.0422 no 2_556
H12 C9 3.2754 no 1_554
H12 C9 2.8858 no 2_556
H12 H23 2.8006 no .
H12 H27 3.5337 no 1_554
H12 H31 3.4194 no 1_554
H12 H33 3.5330 no 2_556
H13 C21 3.4487 no 2_666
H13 C23 3.4449 no 1_554
H13 C24 3.4244 no 1_554
H13 C26 3.5780 no 2_656
H13 H4 3.3106 no 2_666
H13 H15 3.2760 no 2_656
H13 H16 2.9871 no 2_656
H13 H27 2.7373 no 1_554
H13 H31 2.7273 no 1_554
H14 C26 3.3939 no 2_656
H14 C28 2.8739 no .
H14 H11 3.5243 no .
H14 H15 3.0985 no 2_656
H14 H16 2.9758 no 2_656
H14 H17 3.5911 no 2_656
H14 H19 3.1768 no 2_656
H14 H22 3.5174 no .
H14 H23 2.3603 no .
H14 H32 2.5392 no .
H15 C22 3.5706 no 2_656
H15 C28 3.5048 no 2_656
H15 H4 3.1136 no 2_667
H15 H6 3.3118 no 1_655
H15 H13 3.2760 no 2_656
H15 H14 3.0985 no 2_656
H15 H22 3.3608 no 2_656
H15 H23 3.5520 no 2_656
H15 H31 3.2390 no 2_657
H15 H32 3.0477 no 2_656
H16 O3 3.5467 no .
H16 C1 3.2681 no .
H16 C14 3.5375 no 1_545
H16 C22 3.4307 no 2_656
H16 H2 3.1888 no 1_545
H16 H4 3.5044 no 1_545
H16 H13 2.9871 no 2_656
H16 H14 2.9758 no 2_656
H16 H18 3.1144 no .
H16 H19 2.5849 no .
H16 H31 3.5795 no 2_657
H16 H32 3.4469 no 2_656
H17 O3 2.7339 no .
H17 C1 3.4512 no .
H17 C28 3.5713 no 2_656
H17 H1 3.3261 no .
H17 H11 3.5782 no .
H17 H14 3.5911 no 2_656
H17 H18 3.5826 no .
H17 H19 2.7758 no .
H17 H22 3.5189 no 2_656
H17 H32 2.8281 no 2_656
H18 O2 3.0038 no .
H18 C2 2.8670 no 1_545
H18 C5 3.0500 no 1_545
H18 C10 2.8013 no 2_556
H18 C14 3.1930 no 1_545
H18 H2 3.0363 no 1_545
H18 H9 3.5223 no 2_556
H18 H10 2.3880 no .
H18 H16 3.1144 no .
H18 H17 3.5826 no .
H18 H24 3.2515 no 1_545
H18 H25 3.1267 no 2_656
H18 H34 2.7187 no 2_556
H19 O2 3.4727 no .
H19 C13 3.5755 no 2_656
H19 C17 3.5136 no 2_656
H19 C26 3.1130 no .
H19 H1 3.5611 no 2_656
H19 H10 2.6929 no .
H19 H14 3.1768 no 2_656
H19 H16 2.5849 no .
H19 H17 2.7758 no .
H19 H25 2.7809 no 2_656
H19 H28 2.8909 no 2_656
H19 H32 3.1941 no 2_656
H20 C11 3.2594 no 2_656
H20 C13 3.4875 no 2_656
H20 C17 3.5612 no 1_545
H20 C17 3.5534 no 2_656
H20 H1 2.5555 no 2_656
H20 H10 3.5817 no .
H20 H24 2.6040 no 1_545
H20 H25 2.9317 no 2_656
H20 H28 3.0041 no 2_656
H21 O1 3.0489 no 2_556
H21 O2 3.4258 no .
H21 C16 3.5715 no 2_556
H21 C25 3.2201 no 2_556
H21 H5 3.2250 no 2_556
H21 H9 3.0736 no 2_556
H21 H10 2.7081 no .
H21 H11 3.5839 no 2_556
H22 C12 3.3244 no 2_556
H22 C16 3.4785 no 2_556
H22 C25 3.2940 no 2_556
H22 C29 3.0030 no 2_556
H22 C30 2.8704 no 2_556
H22 C31 2.9628 no 2_556
H22 H1 2.7274 no 2_656
H22 H6 3.4173 no 2_556
H22 H7 3.2579 no 2_556
H22 H8 3.3666 no 2_556
H22 H14 3.5174 no .
H22 H15 3.3608 no 2_656
H22 H17 3.5189 no 2_656
H23 O1 2.9772 no .
H23 C6 3.5675 no 2_556
H23 C12 3.0415 no 2_556
H23 C16 3.1875 no 2_556
H23 C22 3.0006 no .
H23 C25 3.5455 no 2_556
H23 C29 3.3169 no 2_556
H23 H9 2.9403 no .
H23 H12 2.8006 no .
H23 H14 2.3603 no .
H23 H15 3.5520 no 2_656
H24 C1 3.3583 no 1_565
H24 C4 3.2184 no 2_666
H24 C11 2.9860 no 2_666
H24 C13 3.4561 no 2_666
H24 C15 3.5026 no 2_666
H24 C17 3.0422 no 2_666
H24 H1 3.0076 no 2_666
H24 H18 3.2515 no 1_565
H24 H20 2.6040 no 1_565
H24 H24 2.8086 no 2_666
H24 H25 2.7606 no 2_666
H25 C1 3.1573 no 2_656
H25 C4 3.1444 no 2_666
H25 C5 3.2941 no 2_666
H25 C11 3.2037 no 2_666
H25 C14 3.3711 no 2_666
H25 C15 3.3293 no 2_666
H25 C17 3.3907 no 2_666
H25 C21 3.4033 no 2_666
H25 H18 3.1267 no 2_656
H25 H19 2.7809 no 2_656
H25 H20 2.9317 no 2_656
H25 H24 2.7606 no 2_666
H25 H25 3.5175 no 2_666
H26 C11 3.2359 no .
H26 C15 3.1543 no .
H26 C15 3.3969 no 2_667
H26 C21 3.3295 no 2_667
H26 H1 3.2399 no .
H26 H3 3.0906 no .
H26 H3 2.8134 no 2_667
H26 H4 2.6805 no 2_667
H26 H7 3.3681 no 2_567
H27 C15 3.2047 no 2_667
H27 C21 3.3715 no 2_667
H27 C22 3.4761 no 1_556
H27 H3 2.6076 no 2_667
H27 H4 2.9218 no 2_667
H27 H7 2.8497 no 2_567
H27 H12 3.5337 no 1_556
H27 H13 2.7373 no 1_556
H27 H29 3.5295 no 1_556
H28 O3 3.0406 no .
H28 C1 3.3942 no 2_656
H28 H11 3.0824 no .
H28 H19 2.8909 no 2_656
H28 H20 3.0041 no 2_656
H28 H32 3.3071 no .
H29 C31 3.2440 no 2_566
H29 H8 2.3389 no 2_566
H29 H27 3.5295 no 1_554
H30 O3 2.8710 no .
H30 C4 3.4791 no .
H30 C11 3.4881 no .
H30 H1 3.5716 no .
H30 H11 3.1553 no .
H31 C22 3.4734 no 1_556
H31 H4 3.2700 no 2_667
H31 H12 3.4194 no 1_556
H31 H13 2.7273 no 1_556
H31 H15 3.2390 no 2_657
H31 H16 3.5795 no 2_657
H31 H31 3.5407 no 2_657
H32 C22 3.4552 no .
H32 C26 3.2771 no 2_656
H32 H1 3.2854 no 2_656
H32 H14 2.5392 no .
H32 H15 3.0477 no 2_656
H32 H16 3.4469 no 2_656
H32 H17 2.8281 no 2_656
H32 H19 3.1941 no 2_656
H32 H28 3.3071 no .
H33 C14 3.2703 no 1_545
H33 H2 2.4357 no 1_545
H33 H4 3.3755 no 1_545
H33 H12 3.5330 no 2_556
H33 H34 3.1689 no 2_556
H34 O2 2.7224 no 2_556
H34 C1 3.5485 no 2_556
H34 H8 3.2685 no 2_566
H34 H10 2.9379 no 2_556
H34 H18 2.7187 no 2_556
H34 H33 3.1689 no 2_556

loop_
_geom_hbond_atom_site_label_D
_geom_hbond_atom_site_label_H
_geom_hbond_atom_site_label_A
_geom_hbond_site_symmetry_A
_geom_hbond_distance_DA
_geom_hbond_distance_DH
_geom_hbond_distance_HA
_geom_hbond_angle_DHA
_geom_hbond_publ_flag
O1 H9 O2 2_556 2.836(4) 0.820 2.050 160.6 no
O2 H10 O3 . 2.729(5) 0.908 1.886 153.6 no
O3 H11 O1 . 2.848(5) 0.930 2.148 131.2 no

loop_
_geom_torsion_atom_site_label_1
_geom_torsion_atom_site_label_2
_geom_torsion_atom_site_label_3
_geom_torsion_atom_site_label_4
_geom_torsion
_geom_torsion_publ_flag
_geom_torsion_site_symmetry_1
_geom_torsion_site_symmetry_3
_geom_torsion_site_symmetry_4
C3 C2 C5 C4 3.5(7) no . . .
C3 C2 C5 C14 -174.6(4) no . . .
C5 C2 C3 C8 -4.5(7) no . . .
C5 C2 C3 C10 176.9(4) no . . .
C3 C2 C10 C3 -0.7(7) no . 2_566 2_566
C10 C2 C3 C8 179.3(4) no 2_566 . .
C10 C2 C3 C10 0.7(7) no 2_566 . .
C5 C2 C10 C3 -176.9(4) no . 2_566 2_566
C10 C2 C5 C4 179.5(4) no 2_566 . .
C10 C2 C5 C14 1.5(7) no 2_566 . .
C2 C3 C8 O1 117.1(5) no . . .
C2 C3 C8 C13 -9.7(6) no . . .
C2 C3 C8 C19 -109.0(5) no . . .
C2 C3 C10 C2 -0.7(7) no . . 2_566
C8 C3 C10 C2 -179.4(4) no . . 2_566
C10 C3 C8 O1 -64.2(6) no . . .
C10 C3 C8 C13 168.9(4) no . . .
C10 C3 C8 C19 69.7(5) no . . .
C5 C4 C11 C15 -4.5(7) no . . .
C11 C4 C5 C2 -172.2(4) no . . .
C11 C4 C5 C14 5.9(7) no . . .
C5 C4 C13 C8 -28.0(6) no . . .
C5 C4 C13 C17 74.8(5) no . . .
C13 C4 C5 C2 12.9(7) no . . .
C13 C4 C5 C14 -169.0(4) no . . .
C11 C4 C13 C8 157.2(4) no . . .
C11 C4 C13 C17 -100.0(5) no . . .
C13 C4 C11 C15 170.4(4) no . . .
C2 C5 C14 C21 174.1(4) no . . .
C4 C5 C14 C21 -4.0(7) no . . .
C7 C6 C9 C7 1.4(5) no 2_557 . .
C7 C6 C9 C18 -179.3(3) no 2_557 . .
C9 C6 C7 C9 -1.5(6) no . 2_557 2_557
C7 C6 C12 C16 173.8(4) no 2_557 . .
C7 C6 C12 C29 -6.1(6) no 2_557 . .
C12 C6 C7 C9 175.5(3) no . 2_557 2_557
C9 C6 C12 C16 -9.3(6) no . . .
C9 C6 C12 C29 170.8(4) no . . .
C12 C6 C9 C7 -175.6(3) no . . .
C12 C6 C9 C18 3.7(5) no . . .
C6 C7 C9 C6 -1.5(6) no 2_557 . .
C6 C7 C9 C18 179.2(3) no 2_557 . .
O1 C8 C13 C4 -101.7(4) no . . .
O1 C8 C13 C17 138.5(3) no . . .
O1 C8 C19 C17 -133.7(4) no . . .
O1 C8 C19 C22 -20.0(5) no . . .
C3 C8 C13 C4 25.2(6) no . . .
C3 C8 C13 C17 -94.6(4) no . . .
C3 C8 C19 C17 95.0(3) no . . .
C3 C8 C19 C22 -151.3(3) no . . .
C13 C8 C19 C17 -19.1(3) no . . .
C13 C8 C19 C22 94.6(4) no . . .
C19 C8 C13 C4 139.1(4) no . . .
C19 C8 C13 C17 19.3(3) no . . .
C6 C9 C18 O2 -116.3(4) no . . .
C6 C9 C18 C20 14.2(5) no . . .
C6 C9 C18 C23 113.0(4) no . . .
C7 C9 C18 O2 63.0(5) no . . .
C7 C9 C18 C20 -166.5(3) no . . .
C7 C9 C18 C23 -67.7(4) no . . .
C4 C11 C15 C21 0.9(8) no . . .
C6 C12 C16 C20 -4.3(6) no . . .
C6 C12 C16 C25 177.8(3) no . . .
C6 C12 C29 C30 178.6(4) no . . .
C16 C12 C29 C30 -1.3(7) no . . .
C29 C12 C16 C20 175.5(4) no . . .
C29 C12 C16 C25 -2.4(7) no . . .
C4 C13 C17 C19 -140.2(4) no . . .
C8 C13 C17 C19 -19.2(3) no . . .
C5 C14 C21 C15 0.4(8) no . . .
C11 C15 C21 C14 1.1(8) no . . .
C12 C16 C20 C18 23.3(6) no . . .
C12 C16 C20 C24 -79.4(6) no . . .
C12 C16 C25 C31 2.2(7) no . . .
C20 C16 C25 C31 -175.7(4) no . . .
C25 C16 C20 C18 -158.8(4) no . . .
C25 C16 C20 C24 98.5(6) no . . .
C13 C17 C19 C8 19.2(3) no . . .
C13 C17 C19 C22 -98.9(4) no . . .
O2 C18 C20 C16 98.8(5) no . . .
O2 C18 C20 C24 -141.8(4) no . . .
O2 C18 C23 C24 140.9(4) no . . .
O2 C18 C23 C26 24.5(7) no . . .
C9 C18 C20 C16 -27.1(5) no . . .
C9 C18 C20 C24 92.4(4) no . . .
C9 C18 C23 C24 -93.8(4) no . . .
C9 C18 C23 C26 149.7(4) no . . .
C20 C18 C23 C24 20.5(3) no . . .
C20 C18 C23 C26 -95.9(4) no . . .
C23 C18 C20 C16 -139.8(4) no . . .
C23 C18 C20 C24 -20.4(3) no . . .
C16 C20 C24 C23 141.7(5) no . . .
C18 C20 C24 C23 20.7(4) no . . .
C18 C23 C24 C20 -20.2(4) no . . .
C26 C23 C24 C20 96.2(4) no . . .
C16 C25 C31 C30 1.7(9) no . . .
C12 C29 C30 C31 5.1(8) no . . .
C29 C30 C31 C25 -5.3(9) no . . .
